data_4322819
loop_
_publ_author_name
'Jeffrey C. Bryan'
'Richard A. Sachleben'
'J\'er\^ome M. Lavis'
'Matthew C. Davis'
'John H. Burns'
'Benjamin P. Hay'

_publ_section_title
;
 Structural Aspects of Rubidium Ion Selectivity by Tribenzo-21-crown-71a
;
_journal_name_full 'Inorganic Chemistry'
_journal_page_first 2749
_journal_page_last 2755
_journal_paper_doi 10.1021/ic9714908
_journal_volume 37
_journal_year 1998
_chemical_formula_moiety '(C34 H44 O7 Na 1+), (O4 Re 1-), 0.5(C3 H8 O)'
_chemical_formula_sum 'C35.5 H48 Na O11.5 Re'
_chemical_formula_weight 867.93
_chemical_name_common
;bis(t-butylbenzo)benzo-21-crown-7 sodium perrhenate complex
 isopropanol solvate
;
_chemical_name_systematic
; 
 ? 
;
_space_group_IT_number 14
_symmetry_cell_setting monoclinic
_symmetry_space_group_name_Hall '-P 2ybc'
_symmetry_space_group_name_H-M 'P 1 21/c 1'
_atom_sites_solution_hydrogens geom
_atom_sites_solution_primary direct
_atom_sites_solution_secondary difmap
_audit_creation_method SHELXL
_cell_angle_alpha 90.00
_cell_angle_beta 108.06(3)
_cell_angle_gamma 90.00
_cell_formula_units_Z 8
_cell_length_a 24.300(5)
_cell_length_b 14.066(3)
_cell_length_c 22.676(5)
_cell_measurement_reflns_used 25
_cell_measurement_temperature 163(2)
_cell_measurement_theta_max 15.8
_cell_measurement_theta_min 9.8
_cell_volume 7369(3)
_computing_cell_refinement 'CAD4-PC (Enraf-Nonius, 1993)'
_computing_data_collection 'CAD4-PC (Enraf-Nonius, 1993)'
_computing_data_reduction 'XCAD4 (Harms, 1996)'
_computing_molecular_graphics 'Siemens SHELXTL'
_computing_publication_material 'Siemens SHELXTL'
_computing_structure_refinement 'SHELXL-93 (Sheldrick, 1993)'
_computing_structure_solution 'SHELXS-86 (Sheldrick, 1990)'
_diffrn_ambient_temperature 163(2)
_diffrn_measurement_device 'Enraf Nonius CAD4'
_diffrn_measurement_method Omega-scans
_diffrn_radiation_monochromator graphite
_diffrn_radiation_source 'fine-focus sealed tube'
_diffrn_radiation_type MoK\a
_diffrn_radiation_wavelength 0.71073
_diffrn_reflns_av_R_equivalents 0.0260
_diffrn_reflns_av_sigmaI/netI 0.0694
_diffrn_reflns_limit_h_max 27
_diffrn_reflns_limit_h_min -28
_diffrn_reflns_limit_k_max 0
_diffrn_reflns_limit_k_min -16
_diffrn_reflns_limit_l_max 26
_diffrn_reflns_limit_l_min -13
_diffrn_reflns_number 13652
_diffrn_reflns_theta_max 24.98
_diffrn_reflns_theta_min 2.07
_diffrn_standards_decay_% 2
_diffrn_standards_interval_time 120
_diffrn_standards_number 3
_exptl_absorpt_coefficient_mu 3.369
_exptl_absorpt_correction_T_max 0.6860
_exptl_absorpt_correction_T_min 0.3671
_exptl_absorpt_correction_type empirical
_exptl_crystal_colour clear
_exptl_crystal_density_diffrn 1.565
_exptl_crystal_density_meas ?
_exptl_crystal_description plate
_exptl_crystal_F_000 3512
_exptl_crystal_size_max 0.46
_exptl_crystal_size_mid 0.37
_exptl_crystal_size_min 0.18
_refine_diff_density_max 1.144
_refine_diff_density_min -0.963
_refine_diff_density_rms 0.117
_refine_ls_extinction_method none
_refine_ls_goodness_of_fit_all 1.027
_refine_ls_goodness_of_fit_obs 1.098
_refine_ls_hydrogen_treatment noref
_refine_ls_matrix_type full
_refine_ls_number_parameters 898
_refine_ls_number_reflns 11916
_refine_ls_number_restraints 70
_refine_ls_restrained_S_all 1.032
_refine_ls_restrained_S_obs 1.103
_refine_ls_R_factor_all 0.0917
_refine_ls_R_factor_obs 0.0431
_refine_ls_shift/esd_max 0.001
_refine_ls_shift/esd_mean 0.000
_refine_ls_structure_factor_coef Fsqd
_refine_ls_weighting_details 'w=1/[\s^2^(Fo^2^)+(0.0521P)^2^+15.3515P] where P=(Fo^2^+2Fc^2^)/3'
_refine_ls_weighting_scheme calc
_refine_ls_wR_factor_all 0.1217
_refine_ls_wR_factor_obs 0.1044
_reflns_number_observed 7976
_reflns_number_total 11917
_reflns_observed_criterion >2sigma(I)
_cod_data_source_file ic9714908_2.cif
_cod_data_source_block natbb
_cod_depositor_comments
;
The following automatic conversions were performed:

'_exptl_crystal_density_meas' value 'not measured' was changed to '?'
- the value is perceived as not measured.

Automatic conversion script
Id: cif_fix_values 3008 2015-01-20 13:52:24Z robertas 

The following automatic conversions were performed:

'_refine_ls_weighting_scheme' value 'calc
w=1/[\s^2^(Fo^2^)+(0.0521P)^2^+15.3515P] where P=(Fo^2^+2Fc^2^)/3'
was changed to 'calc'. New tag '_refine_ls_weighting_details' was
created. The value of the new tag was set to
'w=1/[\s^2^(Fo^2^)+(0.0521P)^2^+15.3515P] where P=(Fo^2^+2Fc^2^)/3'.

Automatic conversion script
Id: cif_fix_values 3143 2015-03-26 13:38:13Z robertas 
;
_cod_original_cell_volume 7368.9(25)
_cod_original_formula_sum 'C35.50 H48 Na O11.50 Re'
_cod_database_code 4322819

loop_
_symmetry_equiv_pos_as_xyz
'x, y, z'
'-x, y+1/2, -z+1/2'
'-x, -y, -z'
'x, -y-1/2, z-1/2'

loop_
_atom_site_aniso_label
_atom_site_aniso_U_11
_atom_site_aniso_U_22
_atom_site_aniso_U_33
_atom_site_aniso_U_23
_atom_site_aniso_U_13
_atom_site_aniso_U_12
Re1A 0.0468(3) 0.0439(4) 0.0278(2) 0.0055(3) 0.0122(2) 0.0161(3)
O15A 0.102(7) 0.073(6) 0.023(3) 0.013(4) 0.005(4) -0.036(6)
O16A 0.073(5) 0.114(7) 0.028(3) -0.001(4) 0.013(3) -0.002(5)
O17A 0.065(5) 0.026(3) 0.102(6) 0.040(4) 0.031(4) 0.012(3)
O18A 0.069(6) 0.076(7) 0.170(10) -0.057(7) 0.024(6) 0.017(5)
Re1B 0.082(3) 0.0141(14) 0.043(2) 0.0053(14) 0.033(2) 0.018(2)
Re2 0.0405(2) 0.0351(2) 0.02373(14) 0.00396(12) 0.01019(12) 0.00716(14)
O19 0.104(5) 0.061(4) 0.026(3) 0.012(3) 0.003(3) -0.043(4)
O20 0.057(4) 0.033(3) 0.055(3) 0.005(2) 0.016(3) -0.002(3)
O21 0.068(4) 0.061(4) 0.032(3) 0.000(3) 0.005(3) 0.022(3)
O22 0.063(4) 0.069(5) 0.078(4) -0.020(4) 0.023(3) 0.012(4)
Na1 0.037(2) 0.028(2) 0.0301(13) -0.0018(11) 0.0135(12) -0.0054(12)
Na2 0.0348(15) 0.0252(14) 0.0301(13) -0.0028(11) 0.0106(11) -0.0035(12)
O1 0.034(3) 0.051(3) 0.018(2) -0.002(2) 0.008(2) -0.013(2)
O2 0.035(3) 0.032(3) 0.026(2) 0.001(2) 0.013(2) -0.002(2)
O3 0.024(3) 0.029(3) 0.042(3) 0.003(2) 0.009(2) -0.001(2)
O4 0.031(3) 0.026(3) 0.037(3) -0.002(2) 0.013(2) -0.007(2)
O5 0.034(3) 0.020(3) 0.041(3) -0.002(2) 0.014(2) 0.000(2)
O6 0.039(3) 0.034(3) 0.027(2) 0.000(2) 0.011(2) -0.004(2)
O7 0.038(3) 0.024(3) 0.029(2) 0.000(2) 0.013(2) 0.002(2)
O8 0.036(3) 0.044(3) 0.018(2) 0.000(2) 0.005(2) -0.007(2)
O9 0.034(3) 0.030(3) 0.022(2) 0.003(2) 0.010(2) -0.001(2)
O10 0.029(3) 0.020(2) 0.038(2) 0.002(2) 0.008(2) 0.000(2)
O11 0.034(3) 0.022(3) 0.041(3) -0.004(2) 0.019(2) -0.004(2)
O12 0.038(3) 0.021(3) 0.031(2) -0.001(2) 0.012(2) -0.002(2)
O13 0.033(3) 0.028(3) 0.019(2) -0.002(2) 0.006(2) -0.004(2)
O14 0.040(3) 0.023(3) 0.027(2) 0.001(2) 0.017(2) 0.001(2)
C1 0.033(4) 0.036(4) 0.028(3) -0.002(3) 0.011(3) 0.001(3)
C2 0.026(4) 0.024(4) 0.028(3) -0.001(3) 0.010(3) 0.001(3)
C3 0.036(4) 0.053(5) 0.028(4) 0.000(3) 0.009(3) 0.005(4)
C4 0.034(4) 0.057(5) 0.044(4) -0.006(4) 0.019(4) -0.002(4)
C5 0.038(4) 0.048(5) 0.044(4) 0.000(4) 0.023(4) -0.010(4)
C6 0.047(5) 0.054(5) 0.025(4) 0.002(3) 0.016(3) -0.006(4)
C7 0.037(4) 0.041(4) 0.020(3) 0.000(3) 0.010(3) 0.000(3)
C8 0.027(4) 0.034(4) 0.033(4) -0.005(3) 0.006(3) -0.002(3)
C9 0.032(4) 0.025(4) 0.021(3) 0.003(3) 0.012(3) -0.004(3)
C10 0.035(4) 0.026(4) 0.026(3) 0.000(3) 0.014(3) -0.007(3)
C11 0.031(4) 0.032(4) 0.040(4) -0.005(3) 0.006(3) -0.002(3)
C12 0.027(4) 0.032(4) 0.039(4) -0.001(3) 0.005(3) 0.002(3)
C13 0.040(4) 0.028(4) 0.024(3) 0.004(3) 0.008(3) 0.001(3)
C14 0.031(4) 0.027(4) 0.025(3) -0.004(3) 0.005(3) -0.012(3)
C15 0.035(4) 0.038(5) 0.051(5) 0.011(3) 0.017(4) -0.002(4)
C16 0.032(4) 0.031(5) 0.050(4) 0.007(3) 0.012(3) -0.007(3)
C17 0.053(5) 0.028(4) 0.041(4) 0.000(3) 0.022(4) -0.006(4)
C18 0.056(5) 0.026(4) 0.027(3) 0.004(3) 0.012(3) 0.002(4)
C19 0.024(4) 0.032(4) 0.031(4) -0.006(3) 0.012(3) -0.001(3)
C20 0.021(3) 0.028(4) 0.034(4) -0.001(3) 0.011(3) -0.002(3)
C21 0.030(4) 0.035(4) 0.028(3) 0.001(3) 0.012(3) -0.006(3)
C22 0.036(4) 0.024(4) 0.038(4) -0.004(3) 0.019(3) 0.001(3)
C23 0.047(5) 0.025(4) 0.039(4) -0.002(3) 0.020(3) 0.003(3)
C24 0.039(4) 0.029(4) 0.038(4) 0.007(3) 0.016(3) 0.010(3)
C25 0.039(4) 0.028(4) 0.030(3) 0.002(3) 0.008(3) 0.004(3)
C26 0.041(4) 0.040(4) 0.021(3) 0.003(3) 0.011(3) 0.000(3)
C27 0.037(4) 0.028(4) 0.034(4) -0.001(3) 0.005(3) 0.001(3)
C28 0.071(6) 0.029(4) 0.048(5) 0.007(3) 0.016(4) -0.003(4)
C29 0.051(5) 0.033(5) 0.113(8) -0.019(5) 0.019(5) -0.002(4)
C30 0.107(8) 0.033(5) 0.032(4) -0.006(3) 0.003(5) -0.001(5)
C31 0.050(5) 0.034(4) 0.037(4) -0.009(3) 0.020(4) -0.002(4)
C31A 0.050(5) 0.034(4) 0.037(4) -0.009(3) 0.020(4) -0.002(4)
C41 0.030(4) 0.035(4) 0.024(3) 0.001(3) 0.010(3) -0.002(3)
C42 0.028(4) 0.026(4) 0.026(3) -0.003(3) 0.012(3) 0.004(3)
C43 0.033(4) 0.041(4) 0.028(3) -0.002(3) 0.010(3) 0.006(3)
C44 0.023(4) 0.053(5) 0.053(5) -0.009(4) 0.018(4) -0.003(4)
C45 0.041(5) 0.047(5) 0.040(4) -0.005(3) 0.023(4) -0.005(4)
C46 0.038(4) 0.044(5) 0.028(3) 0.002(3) 0.015(3) -0.006(4)
C47 0.031(4) 0.031(4) 0.014(3) 0.004(3) 0.005(3) 0.001(3)
C48 0.026(4) 0.033(4) 0.026(3) -0.004(3) 0.008(3) -0.004(3)
C49 0.036(4) 0.028(4) 0.015(3) 0.003(3) 0.011(3) -0.001(3)
C50 0.031(4) 0.019(3) 0.029(3) -0.003(3) 0.011(3) -0.008(3)
C51 0.033(4) 0.022(4) 0.045(4) -0.004(3) 0.007(3) -0.005(3)
C52 0.038(4) 0.022(4) 0.041(4) 0.004(3) 0.009(3) 0.008(3)
C53 0.036(4) 0.024(4) 0.028(3) -0.002(3) 0.010(3) -0.002(3)
C54 0.032(4) 0.022(4) 0.021(3) -0.002(3) 0.006(3) -0.006(3)
C55 0.030(4) 0.033(4) 0.051(4) 0.002(3) 0.023(3) -0.001(3)
C56 0.037(4) 0.033(4) 0.041(4) 0.007(3) 0.012(3) -0.005(3)
C57 0.054(5) 0.021(4) 0.031(4) 0.002(3) 0.015(3) -0.001(3)
C58 0.044(4) 0.032(4) 0.028(3) -0.005(3) 0.015(3) -0.003(3)
C59 0.035(4) 0.027(4) 0.025(3) 0.000(3) 0.009(3) -0.005(3)
C60 0.025(4) 0.030(4) 0.022(3) -0.001(3) 0.010(3) -0.003(3)
C61 0.028(4) 0.036(4) 0.028(3) 0.001(3) 0.010(3) -0.004(3)
C62 0.037(4) 0.029(4) 0.034(4) -0.004(3) 0.017(3) -0.004(3)
C63 0.045(5) 0.029(4) 0.038(4) -0.006(3) 0.023(3) 0.001(3)
C64 0.043(5) 0.034(4) 0.033(4) 0.002(3) 0.016(3) 0.006(3)
C65 0.038(4) 0.025(4) 0.029(3) 0.003(3) 0.007(3) 0.000(3)
C66 0.041(4) 0.035(4) 0.020(3) 0.002(3) 0.007(3) -0.004(3)
C67 0.041(4) 0.025(4) 0.037(4) 0.004(3) 0.002(3) 0.000(3)
C68 0.076(6) 0.027(4) 0.043(4) 0.000(3) 0.020(4) -0.011(4)
C69 0.054(6) 0.029(5) 0.110(8) -0.011(5) 0.013(6) 0.009(4)
C70 0.090(7) 0.025(4) 0.033(4) 0.001(3) 0.011(4) 0.002(4)
C71 0.042(4) 0.044(5) 0.032(4) -0.011(3) 0.015(3) -0.004(4)
C72 0.067(6) 0.093(8) 0.039(5) -0.017(5) 0.024(4) -0.001(6)
C73 0.081(7) 0.078(7) 0.057(6) -0.031(5) 0.028(5) -0.022(6)
C74 0.083(7) 0.069(7) 0.027(4) -0.020(4) -0.002(4) 0.006(5)

loop_
_atom_site_label
_atom_site_type_symbol
_atom_site_fract_x
_atom_site_fract_y
_atom_site_fract_z
_atom_site_U_iso_or_equiv
_atom_site_thermal_displace_type
_atom_site_occupancy
_atom_site_calc_flag
_atom_site_refinement_flags
_atom_site_disorder_group
Re1A Re 0.57038(3) 0.29412(4) -0.28313(3) 0.03936(15) Uani 0.85 d PDU 1
O15A O 0.5502(4) 0.2635(7) -0.2196(3) 0.069(3) Uani 0.85 d PDU 1
O16A O 0.5120(3) 0.2881(6) -0.3476(3) 0.072(2) Uani 0.85 d PDU 1
O17A O 0.5953(3) 0.4107(4) -0.2740(3) 0.063(2) Uani 0.85 d PDU 1
O18A O 0.6251(3) 0.2276(7) -0.2913(5) 0.108(4) Uani 0.85 d PDU 1
Re1B Re 0.5605(2) 0.2526(2) -0.2885(2) 0.0431(10) Uani 0.15 d PDU 2
O15B O 0.5352(18) 0.2851(32) -0.2293(14) 0.045(15) Uiso 0.15 d PD 2
O16B O 0.5091(12) 0.2066(24) -0.3483(12) 0.054(10) Uiso 0.15 d PD 2
O17B O 0.5828(18) 0.3617(21) -0.3157(19) 0.107(19) Uiso 0.15 d PD 2
O18B O 0.6205(13) 0.1855(26) -0.2647(19) 0.076(18) Uiso 0.15 d PD 2
Re2 Re 0.922360(13) 0.17728(2) 0.279456(12) 0.03303(10) Uani 1 d D .
O19 O 0.9295(3) 0.2338(4) 0.2158(2) 0.068(2) Uani 1 d D .
O20 O 0.9055(2) 0.0598(4) 0.2602(2) 0.0487(14) Uani 1 d D .
O21 O 0.9866(3) 0.1828(4) 0.3392(2) 0.056(2) Uani 1 d D .
O22 O 0.8683(3) 0.2254(5) 0.3039(3) 0.070(2) Uani 1 d D .
Na1 Na 0.57692(11) 0.2327(2) -0.10918(11) 0.0312(6) Uani 1 d . .
Na2 Na 0.91529(11) 0.2581(2) 0.10214(11) 0.0299(6) Uani 1 d . .
O1 O 0.5321(2) 0.1727(4) -0.0275(2) 0.0341(11) Uani 1 d . .
O2 O 0.4785(2) 0.1586(3) -0.1456(2) 0.0302(11) Uani 1 d . .
O3 O 0.5782(2) 0.0639(3) -0.1447(2) 0.0322(11) Uani 1 d . .
O4 O 0.6765(2) 0.1505(3) -0.0895(2) 0.0310(11) Uani 1 d . .
O5 O 0.6528(2) 0.3379(3) -0.1233(2) 0.0312(11) Uani 1 d . .
O6 O 0.5583(2) 0.4037(3) -0.0881(2) 0.0326(11) Uani 1 d . .
O7 O 0.6250(2) 0.2964(3) 0.0042(2) 0.0297(11) Uani 1 d . .
O8 O 0.9614(2) 0.3235(3) 0.0234(2) 0.0332(11) Uani 1 d . .
O9 O 1.0164(2) 0.3200(3) 0.1425(2) 0.0283(10) Uani 1 d . .
O10 O 0.9176(2) 0.4213(3) 0.1382(2) 0.0294(10) Uani 1 d . .
O11 O 0.8188(2) 0.3412(3) 0.0785(2) 0.0308(11) Uani 1 d . .
O12 O 0.8377(2) 0.1534(3) 0.1110(2) 0.0295(11) Uani 1 d . .
O13 O 0.9345(2) 0.0920(3) 0.0787(2) 0.0267(10) Uani 1 d . .
O14 O 0.8687(2) 0.2026(3) -0.0120(2) 0.0285(11) Uani 1 d . .
C1 C 0.4769(3) 0.1389(5) -0.0422(3) 0.032(2) Uani 1 d . .
C2 C 0.4491(3) 0.1268(5) -0.1053(3) 0.0257(14) Uani 1 d . .
C3 C 0.3936(3) 0.0908(5) -0.1264(3) 0.039(2) Uani 1 d . .
H3 H 0.3749(3) 0.0825(5) -0.1695(3) 0.047 Uiso 1 calc R .
C4 C 0.3652(3) 0.0666(6) -0.0833(3) 0.043(2) Uani 1 d . .
H4 H 0.3273(3) 0.0404(6) -0.0969(3) 0.052 Uiso 1 calc R .
C5 C 0.3929(3) 0.0811(5) -0.0207(3) 0.041(2) Uani 1 d . .
H5 H 0.3733(3) 0.0662(5) 0.0084(3) 0.049 Uiso 1 calc R .
C6 C 0.4482(3) 0.1167(6) 0.0000(3) 0.041(2) Uani 1 d . .
H6 H 0.4667(3) 0.1261(6) 0.0431(3) 0.049 Uiso 1 calc R .
C7 C 0.4794(3) 0.0961(5) -0.1950(3) 0.032(2) Uani 1 d . .
H7A H 0.4892(3) 0.1326(5) -0.2278(3) 0.039 Uiso 1 calc R .
H7B H 0.4405(3) 0.0679(5) -0.2135(3) 0.039 Uiso 1 calc R .
C8 C 0.5230(3) 0.0185(5) -0.1715(3) 0.032(2) Uani 1 d . .
H8A H 0.5127(3) -0.0200(5) -0.1399(3) 0.039 Uiso 1 calc R .
H8B H 0.5242(3) -0.0238(5) -0.2060(3) 0.039 Uiso 1 calc R .
C9 C 0.6253(3) 0.0061(5) -0.1264(3) 0.0253(14) Uani 1 d . .
C10 C 0.6785(3) 0.0534(5) -0.0982(3) 0.0278(15) Uani 1 d . .
C11 C 0.7288(3) 0.0003(5) -0.0783(3) 0.035(2) Uani 1 d . .
H11 H 0.7647(3) 0.0311(5) -0.0592(3) 0.043 Uiso 1 calc R .
C12 C 0.7273(3) -0.0972(5) -0.0860(3) 0.034(2) Uani 1 d . .
H12 H 0.7625(3) -0.1320(5) -0.0731(3) 0.040 Uiso 1 calc R .
C13 C 0.6761(3) -0.1455(5) -0.1120(3) 0.031(2) Uani 1 d . .
C14 C 0.6253(3) -0.0917(5) -0.1323(3) 0.029(2) Uani 1 d . .
H14 H 0.5895(3) -0.1235(5) -0.1507(3) 0.034 Uiso 1 calc R .
C15 C 0.7136(3) 0.2054(5) -0.1147(4) 0.040(2) Uani 1 d . .
H15A H 0.7011(3) 0.1992(5) -0.1605(4) 0.049 Uiso 1 calc R .
H15B H 0.7540(3) 0.1824(5) -0.0981(4) 0.049 Uiso 1 calc R .
C16 C 0.7101(3) 0.3065(5) -0.0969(3) 0.038(2) Uani 1 d . .
H16A H 0.7217(3) 0.3124(5) -0.0512(3) 0.045 Uiso 1 calc R .
H16B H 0.7367(3) 0.3459(5) -0.1122(3) 0.045 Uiso 1 calc R .
C17 C 0.6451(3) 0.4359(5) -0.1155(3) 0.039(2) Uani 1 d . .
H17A H 0.6607(3) 0.4732(5) -0.1436(3) 0.047 Uiso 1 calc R .
H17B H 0.6658(3) 0.4550(5) -0.0722(3) 0.047 Uiso 1 calc R .
C18 C 0.5818(3) 0.4541(5) -0.1299(3) 0.036(2) Uani 1 d . .
H18A H 0.5752(3) 0.5232(5) -0.1268(3) 0.044 Uiso 1 calc R .
H18B H 0.5614(3) 0.4339(5) -0.1730(3) 0.044 Uiso 1 calc R .
C19 C 0.5758(3) 0.4408(5) -0.0287(3) 0.0284(15) Uani 1 d . .
C20 C 0.6077(3) 0.3836(5) 0.0205(3) 0.0270(15) Uani 1 d . .
C21 C 0.6239(3) 0.4187(5) 0.0809(3) 0.030(2) Uani 1 d . .
H21 H 0.6449(3) 0.3789(5) 0.1142(3) 0.037 Uiso 1 calc R .
C22 C 0.6101(3) 0.5107(5) 0.0936(3) 0.031(2) Uani 1 d . .
C23 C 0.5784(3) 0.5659(5) 0.0441(3) 0.035(2) Uani 1 d . .
H23 H 0.5684(3) 0.6290(5) 0.0517(3) 0.042 Uiso 1 calc R .
C24 C 0.5607(3) 0.5317(5) -0.0163(3) 0.034(2) Uani 1 d . .
H24 H 0.5382(3) 0.5707(5) -0.0492(3) 0.041 Uiso 1 calc R .
C25 C 0.6233(3) 0.2158(5) 0.0429(3) 0.033(2) Uani 1 d . .
H25A H 0.6447(3) 0.2312(5) 0.0866(3) 0.040 Uiso 1 calc R .
H25B H 0.6426(3) 0.1610(5) 0.0303(3) 0.040 Uiso 1 calc R .
C26 C 0.5617(3) 0.1894(5) 0.0377(3) 0.034(2) Uani 1 d . .
H26A H 0.5609(3) 0.1314(5) 0.0622(3) 0.041 Uiso 1 calc R .
H26B H 0.5427(3) 0.2417(5) 0.0534(3) 0.041 Uiso 1 calc R .
C27 C 0.6720(3) -0.2539(5) -0.1188(3) 0.034(2) Uani 1 d . .
C28 C 0.6430(4) -0.2917(5) -0.0704(3) 0.050(2) Uani 1 d . .
H28A H 0.6413(21) -0.3613(6) -0.0722(17) 0.075 Uiso 1 calc R .
H28B H 0.6038(9) -0.2660(30) -0.0802(15) 0.075 Uiso 1 calc R .
H28C H 0.6660(13) -0.2715(32) -0.0287(4) 0.075 Uiso 1 calc R .
C29 C 0.7318(4) -0.3000(6) -0.1030(5) 0.067(3) Uani 1 d . .
H29A H 0.7275(4) -0.3692(6) -0.1064(28) 0.100 Uiso 1 calc R .
H29B H 0.7545(10) -0.2830(37) -0.0605(11) 0.100 Uiso 1 calc R .
H29C H 0.7516(11) -0.2772(34) -0.1319(18) 0.100 Uiso 1 calc R .
C30 C 0.6341(4) -0.2846(6) -0.1821(3) 0.062(3) Uani 1 d . .
H30A H 0.5948(8) -0.2603(36) -0.1892(11) 0.092 Uiso 1 calc R .
H30B H 0.6332(21) -0.3542(6) -0.1844(10) 0.092 Uiso 1 calc R .
H30C H 0.6498(15) -0.2591(36) -0.2138(4) 0.092 Uiso 1 calc R .
C31 C 0.6298(3) 0.5503(5) 0.1603(3) 0.039(2) Uani 0.56 d PD 1
C32A C 0.6855(6) 0.5110(12) 0.1961(8) 0.055(5) Uiso 0.56 d PD 1
H32A H 0.6828(6) 0.4415(12) 0.1970(8) 0.083 Uiso 0.56 calc PR 1
H32B H 0.6962(6) 0.5356(12) 0.2386(8) 0.083 Uiso 0.56 calc PR 1
H32C H 0.7149(6) 0.5293(12) 0.1770(8) 0.083 Uiso 0.56 calc PR 1
C33A C 0.5812(5) 0.5208(11) 0.1888(6) 0.044(4) Uiso 0.56 d PD 1
H33A H 0.5442(5) 0.5480(11) 0.1639(6) 0.066 Uiso 0.56 calc PR 1
H33B H 0.5910(5) 0.5446(11) 0.2314(6) 0.066 Uiso 0.56 calc PR 1
H33C H 0.5781(5) 0.4513(11) 0.1889(6) 0.066 Uiso 0.56 calc PR 1
C34A C 0.6331(8) 0.6574(10) 0.1585(8) 0.065(5) Uiso 0.56 d PD 1
H34A H 0.5954(8) 0.6830(10) 0.1342(8) 0.098 Uiso 0.56 calc PR 1
H34B H 0.6625(8) 0.6761(10) 0.1392(8) 0.098 Uiso 0.56 calc PR 1
H34C H 0.6437(8) 0.6826(10) 0.2008(8) 0.098 Uiso 0.56 calc PR 1
C31A C 0.6298(3) 0.5503(5) 0.1603(3) 0.039(2) Uani 0.44 d PD 2
C32B C 0.6750(7) 0.4874(12) 0.2070(7) 0.031(4) Uiso 0.44 d PD 2
H32D H 0.7076(7) 0.4752(12) 0.1912(7) 0.046 Uiso 0.44 calc PR 2
H32E H 0.6571(7) 0.4269(12) 0.2124(7) 0.046 Uiso 0.44 calc PR 2
H32F H 0.6890(7) 0.5202(12) 0.2470(7) 0.046 Uiso 0.44 calc PR 2
C33B C 0.5798(7) 0.5696(14) 0.1837(8) 0.049(5) Uiso 0.44 d PD 2
H33D H 0.5941(7) 0.5945(14) 0.2261(8) 0.073 Uiso 0.44 calc PR 2
H33E H 0.5585(7) 0.5104(14) 0.1836(8) 0.073 Uiso 0.44 calc PR 2
H33F H 0.5541(7) 0.6164(14) 0.1568(8) 0.073 Uiso 0.44 calc PR 2
C34B C 0.6632(8) 0.6472(11) 0.1623(8) 0.042(4) Uiso 0.44 d PD 2
H34D H 0.6964(8) 0.6369(11) 0.1471(8) 0.063 Uiso 0.44 calc PR 2
H34E H 0.6770(8) 0.6707(11) 0.2051(8) 0.063 Uiso 0.44 calc PR 2
H34F H 0.6371(8) 0.6942(11) 0.1360(8) 0.063 Uiso 0.44 calc PR 2
C41 C 1.0170(3) 0.3555(5) 0.0405(3) 0.030(2) Uani 1 d . .
C42 C 1.0456(3) 0.3578(5) 0.1038(3) 0.0257(14) Uani 1 d . .
C43 C 1.1019(3) 0.3919(5) 0.1268(3) 0.034(2) Uani 1 d . .
H43 H 1.1212(3) 0.3932(5) 0.1702(3) 0.041 Uiso 1 calc R .
C44 C 1.1294(3) 0.4238(6) 0.0856(3) 0.042(2) Uani 1 d . .
H44 H 1.1678(3) 0.4478(6) 0.1008(3) 0.050 Uiso 1 calc R .
C45 C 1.1017(3) 0.4210(5) 0.0229(3) 0.040(2) Uani 1 d . .
H45 H 1.1212(3) 0.4425(5) -0.0049(3) 0.049 Uiso 1 calc R .
C46 C 1.0456(3) 0.3873(5) -0.0002(3) 0.035(2) Uani 1 d . .
H46 H 1.0266(3) 0.3860(5) -0.0437(3) 0.042 Uiso 1 calc R .
C47 C 1.0147(3) 0.3815(4) 0.1926(2) 0.0256(15) Uani 1 d . .
H47A H 1.0539(3) 0.4069(4) 0.2134(2) 0.031 Uiso 1 calc R .
H47B H 1.0024(3) 0.3445(4) 0.2235(2) 0.031 Uiso 1 calc R .
C48 C 0.9739(3) 0.4616(5) 0.1695(3) 0.0286(15) Uani 1 d . .
H48A H 0.9719(3) 0.5019(5) 0.2046(3) 0.034 Uiso 1 calc R .
H48B H 0.9870(3) 0.5013(5) 0.1404(3) 0.034 Uiso 1 calc R .
C49 C 0.8716(3) 0.4822(5) 0.1187(3) 0.0256(15) Uani 1 d . .
C50 C 0.8184(3) 0.4389(4) 0.0885(3) 0.0255(14) Uani 1 d . .
C51 C 0.7695(3) 0.4942(5) 0.0685(3) 0.035(2) Uani 1 d . .
H51 H 0.7331(3) 0.4654(5) 0.0486(3) 0.042 Uiso 1 calc R .
C52 C 0.7730(3) 0.5919(5) 0.0770(3) 0.035(2) Uani 1 d . .
H52 H 0.7387(3) 0.6289(5) 0.0630(3) 0.042 Uiso 1 calc R .
C53 C 0.8249(3) 0.6366(5) 0.1053(3) 0.029(2) Uani 1 d . .
C54 C 0.8746(3) 0.5798(4) 0.1261(3) 0.0255(14) Uani 1 d . .
H54 H 0.9110(3) 0.6089(4) 0.1455(3) 0.031 Uiso 1 calc R .
C55 C 0.7775(3) 0.2882(5) 0.0981(3) 0.035(2) Uani 1 d . .
H55A H 0.7380(3) 0.3129(5) 0.0777(3) 0.042 Uiso 1 calc R .
H55B H 0.7860(3) 0.2935(5) 0.1436(3) 0.042 Uiso 1 calc R .
C56 C 0.7818(3) 0.1859(5) 0.0799(3) 0.037(2) Uani 1 d . .
H56A H 0.7528(3) 0.1468(5) 0.0915(3) 0.045 Uiso 1 calc R .
H56B H 0.7740(3) 0.1810(5) 0.0345(3) 0.045 Uiso 1 calc R .
C57 C 0.8463(3) 0.0552(5) 0.1022(3) 0.035(2) Uani 1 d . .
H57A H 0.8270(3) 0.0373(5) 0.0584(3) 0.042 Uiso 1 calc R .
H57B H 0.8296(3) 0.0163(5) 0.1288(3) 0.042 Uiso 1 calc R .
C58 C 0.9105(3) 0.0377(5) 0.1190(3) 0.034(2) Uani 1 d . .
H58A H 0.9295(3) 0.0566(5) 0.1627(3) 0.041 Uiso 1 calc R .
H58B H 0.9178(3) -0.0309(5) 0.1150(3) 0.041 Uiso 1 calc R .
C59 C 0.9184(3) 0.0578(5) 0.0182(3) 0.029(2) Uani 1 d . .
C60 C 0.8883(3) 0.1178(5) -0.0297(3) 0.0250(14) Uani 1 d . .
C61 C 0.8746(3) 0.0874(5) -0.0912(3) 0.030(2) Uani 1 d . .
H61 H 0.8544(3) 0.1292(5) -0.1236(3) 0.036 Uiso 1 calc R .
C62 C 0.8898(3) -0.0024(5) -0.1058(3) 0.032(2) Uani 1 d . .
C63 C 0.9197(3) -0.0605(5) -0.0576(3) 0.035(2) Uani 1 d . .
H63 H 0.9301(3) -0.1226(5) -0.0667(3) 0.042 Uiso 1 calc R .
C64 C 0.9351(3) -0.0315(5) 0.0038(3) 0.036(2) Uani 1 d . .
H64 H 0.9569(3) -0.0724(5) 0.0359(3) 0.043 Uiso 1 calc R .
C65 C 0.8706(3) 0.2864(5) -0.0482(3) 0.031(2) Uani 1 d . .
H65A H 0.8510(3) 0.3396(5) -0.0343(3) 0.038 Uiso 1 calc R .
H65B H 0.8495(3) 0.2738(5) -0.0924(3) 0.038 Uiso 1 calc R .
C66 C 0.9317(3) 0.3143(5) -0.0419(3) 0.033(2) Uani 1 d . .
H66A H 0.9504(3) 0.2651(5) -0.0604(3) 0.039 Uiso 1 calc R .
H66B H 0.9324(3) 0.3754(5) -0.0634(3) 0.039 Uiso 1 calc R .
C67 C 0.8306(3) 0.7459(5) 0.1114(3) 0.036(2) Uani 1 d . .
C68 C 0.8600(4) 0.7802(5) 0.0635(3) 0.049(2) Uani 1 d . .
H68A H 0.8597(20) 0.8499(5) 0.0621(18) 0.073 Uiso 1 calc R .
H68B H 0.8388(14) 0.7551(31) 0.0224(5) 0.073 Uiso 1 calc R .
H68C H 0.9000(8) 0.7574(31) 0.0757(13) 0.073 Uiso 1 calc R .
C69 C 0.7718(4) 0.7950(6) 0.0962(5) 0.067(3) Uani 1 d . .
H69A H 0.7485(11) 0.7793(36) 0.0537(11) 0.101 Uiso 1 calc R .
H69B H 0.7774(4) 0.8640(6) 0.1001(28) 0.101 Uiso 1 calc R .
H69C H 0.7516(12) 0.7732(33) 0.1251(19) 0.101 Uiso 1 calc R .
C70 C 0.8688(4) 0.7752(5) 0.1744(3) 0.051(2) Uani 1 d . .
H70A H 0.8732(19) 0.8445(6) 0.1757(9) 0.076 Uiso 1 calc R .
H70B H 0.9068(8) 0.7452(31) 0.1826(11) 0.076 Uiso 1 calc R .
H70C H 0.8513(12) 0.7550(34) 0.2059(4) 0.076 Uiso 1 calc R .
C71 C 0.8735(3) -0.0382(5) -0.1731(3) 0.039(2) Uani 1 d . .
C72 C 0.9287(4) -0.0657(7) -0.1882(4) 0.065(3) Uani 1 d . .
H72A H 0.9183(4) -0.0911(41) -0.2305(11) 0.097 Uiso 1 calc R .
H72B H 0.9498(14) -0.1143(31) -0.1588(18) 0.097 Uiso 1 calc R .
H72C H 0.9533(12) -0.0095(11) -0.1849(27) 0.097 Uiso 1 calc R .
C73 C 0.8359(4) -0.1270(7) -0.1795(4) 0.070(3) Uani 1 d . .
H73A H 0.8243(23) -0.1491(27) -0.2226(7) 0.106 Uiso 1 calc R .
H73B H 0.8014(14) -0.1119(13) -0.1678(28) 0.106 Uiso 1 calc R .
H73C H 0.8580(10) -0.1771(16) -0.1523(22) 0.106 Uiso 1 calc R .
C74 C 0.8398(4) 0.0339(6) -0.2199(3) 0.064(3) Uani 1 d . .
H74A H 0.8287(23) 0.0057(16) -0.2615(5) 0.096 Uiso 1 calc R .
H74B H 0.8640(9) 0.0900(19) -0.2189(19) 0.096 Uiso 1 calc R .
H74C H 0.8050(13) 0.0526(32) -0.2097(16) 0.096 Uiso 1 calc R .
C75 C 0.7449(5) 0.4608(8) -0.2388(5) 0.088(3) Uiso 1 d D .
C76 C 0.7640(5) 0.5465(8) -0.2571(4) 0.099(4) Uiso 0.30 d PD 1
H76A H 0.7368(5) 0.5669(8) -0.2968(4) 0.149 Uiso 0.30 calc PR 1
H76B H 0.8024(5) 0.5374(8) -0.2617(4) 0.149 Uiso 0.30 calc PR 1
H76C H 0.7660(5) 0.5952(8) -0.2255(4) 0.149 Uiso 0.30 calc PR 1
C77 C 0.7783(5) 0.4207(8) -0.1830(5) 0.113(4) Uiso 0.30 d PD 1
H77A H 0.7602(5) 0.3614(8) -0.1757(5) 0.170 Uiso 0.30 calc PR 1
H77B H 0.7809(5) 0.4652(8) -0.1490(5) 0.170 Uiso 0.30 calc PR 1
H77C H 0.8172(5) 0.4072(8) -0.1851(5) 0.170 Uiso 0.30 calc PR 1
C78 C 0.7351(5) 0.3840(8) -0.2866(5) 0.100(4) Uiso 1 d D 1
H78A H 0.7116(5) 0.4089(8) -0.3269(5) 0.150 Uiso 1 calc R 1
H78B H 0.7148(5) 0.3308(8) -0.2746(5) 0.150 Uiso 1 calc R 1
H78C H 0.7724(5) 0.3621(8) -0.2895(5) 0.150 Uiso 1 calc R 1
C79 C 0.6874(8) 0.4790(16) -0.2332(10) 0.091(9) Uiso 0.40 d PD 1
H79A H 0.6625(8) 0.5072(16) -0.2717(10) 0.136 Uiso 0.40 calc PR 1
H79B H 0.6908(8) 0.5229(16) -0.1987(10) 0.136 Uiso 0.40 calc PR 1
H79C H 0.6704(8) 0.4190(16) -0.2253(10) 0.136 Uiso 0.40 calc PR 1
O23A O 0.7640(5) 0.5465(8) -0.2571(4) 0.099(4) Uiso 0.50 d P 2
H23A H 0.7970(2578) 0.5388(2578) -0.2608(86) 0.149 Uiso 0.50 calc PR 2
O23B O 0.7783(5) 0.4207(8) -0.1830(5) 0.113(4) Uiso 0.50 d P 2
H23B H 0.8112(2578) 0.4071(2578) -0.1853(86) 0.170 Uiso 0.50 calc PR 2

loop_
_atom_type_symbol
_atom_type_description
_atom_type_scat_dispersion_real
_atom_type_scat_dispersion_imag
_atom_type_scat_source
C C 0.0033 0.0016 'International Tables Vol C Tables 4.2.6.8 and 6.1.1.4'
H H 0.0000 0.0000 'International Tables Vol C Tables 4.2.6.8 and 6.1.1.4'
O O 0.0106 0.0060 'International Tables Vol C Tables 4.2.6.8 and 6.1.1.4'
Na Na 0.0362 0.0249 'International Tables Vol C Tables 4.2.6.8 and 6.1.1.4'
Re Re -1.0185 7.2310 'International Tables Vol C Tables 4.2.6.8 and 6.1.1.4'

loop_
_geom_angle_atom_site_label_1
_geom_angle_atom_site_label_2
_geom_angle_atom_site_label_3
_geom_angle
_geom_angle_site_symmetry_1
_geom_angle_site_symmetry_3
_geom_angle_publ_flag
O18A Re1A O16A 110.8(4) . . ?
O18A Re1A O15A 113.2(6) . . ?
O16A Re1A O15A 109.4(4) . . ?
O18A Re1A O17A 106.3(4) . . ?
O16A Re1A O17A 108.5(4) . . ?
O15A Re1A O17A 108.5(4) . . ?
Re1A O15A Na1 149.2(6) . . ?
O16B Re1B O18B 113.7(15) . . ?
O16B Re1B O15B 112.5(15) . . ?
O18B Re1B O15B 112.8(15) . . ?
O16B Re1B O17B 106.4(14) . . ?
O18B Re1B O17B 105.4(14) . . ?
O15B Re1B O17B 105.2(14) . . ?
Re1B O15B Na1 127.4(20) . . ?
O19 Re2 O22 112.2(3) . . ?
O19 Re2 O21 109.9(3) . . ?
O22 Re2 O21 109.1(3) . . ?
O19 Re2 O20 108.1(3) . . ?
O22 Re2 O20 108.3(3) . . ?
O21 Re2 O20 109.2(3) . . ?
Re2 O19 Na2 156.1(3) . . ?
O15A Na1 O5 74.3(2) . . ?
O15A Na1 O2 79.1(2) . . ?
O5 Na1 O2 152.3(2) . . ?
O15A Na1 O3 82.1(3) . . ?
O5 Na1 O3 116.2(2) . . ?
O2 Na1 O3 66.7(2) . . ?
O15A Na1 O6 91.1(3) . . ?
O5 Na1 O6 68.7(2) . . ?
O2 Na1 O6 104.6(2) . . ?
O3 Na1 O6 169.8(2) . . ?
O15A Na1 O1 140.1(3) . . ?
O5 Na1 O1 142.6(2) . . ?
O2 Na1 O1 61.68(15) . . ?
O3 Na1 O1 88.3(2) . . ?
O6 Na1 O1 92.0(2) . . ?
O15A Na1 O4 101.2(3) . . ?
O5 Na1 O4 66.0(2) . . ?
O2 Na1 O4 128.0(2) . . ?
O3 Na1 O4 61.95(15) . . ?
O6 Na1 O4 127.3(2) . . ?
O1 Na1 O4 108.1(2) . . ?
O15A Na1 O7 147.7(3) . . ?
O5 Na1 O7 78.4(2) . . ?
O2 Na1 O7 123.7(2) . . ?
O3 Na1 O7 126.2(2) . . ?
O6 Na1 O7 62.65(14) . . ?
O1 Na1 O7 64.23(15) . . ?
O4 Na1 O7 82.9(2) . . ?
O10 Na2 O12 118.6(2) . . ?
O10 Na2 O13 168.0(2) . . ?
O12 Na2 O13 69.6(2) . . ?
O10 Na2 O9 68.3(2) . . ?
O12 Na2 O9 151.0(2) . . ?
O13 Na2 O9 100.3(2) . . ?
O10 Na2 O19 78.6(2) . . ?
O12 Na2 O19 72.5(2) . . ?
O13 Na2 O19 96.8(2) . . ?
O9 Na2 O19 82.3(2) . . ?
O10 Na2 O11 63.7(2) . . ?
O12 Na2 O11 66.9(2) . . ?
O13 Na2 O11 128.1(2) . . ?
O9 Na2 O11 131.3(2) . . ?
O19 Na2 O11 95.9(2) . . ?
O10 Na2 O8 85.7(2) . . ?
O12 Na2 O8 142.1(2) . . ?
O13 Na2 O8 92.1(2) . . ?
O9 Na2 O8 62.33(15) . . ?
O19 Na2 O8 144.5(2) . . ?
O11 Na2 O8 105.3(2) . . ?
O10 Na2 O14 125.1(2) . . ?
O12 Na2 O14 78.1(2) . . ?
O13 Na2 O14 63.62(14) . . ?
O9 Na2 O14 122.9(2) . . ?
O19 Na2 O14 149.0(2) . . ?
O11 Na2 O14 80.7(2) . . ?
O8 Na2 O14 64.07(15) . . ?
C1 O1 C26 116.5(5) . . ?
C1 O1 Na1 122.9(4) . . ?
C26 O1 Na1 119.7(4) . . ?
C2 O2 C7 116.8(5) . . ?
C2 O2 Na1 123.2(3) . . ?
C7 O2 Na1 105.7(4) . . ?
C9 O3 C8 116.7(5) . . ?
C9 O3 Na1 124.1(4) . . ?
C8 O3 Na1 116.9(4) . . ?
C10 O4 C15 114.8(5) . . ?
C10 O4 Na1 119.3(4) . . ?
C15 O4 Na1 111.1(4) . . ?
C16 O5 C17 114.0(5) . . ?
C16 O5 Na1 116.1(4) . . ?
C17 O5 Na1 115.8(4) . . ?
C19 O6 C18 113.1(5) . . ?
C19 O6 Na1 121.7(4) . . ?
C18 O6 Na1 102.4(4) . . ?
C20 O7 C25 117.8(5) . . ?
C20 O7 Na1 118.9(4) . . ?
C25 O7 Na1 103.8(4) . . ?
C41 O8 C66 117.4(5) . . ?
C41 O8 Na2 122.1(3) . . ?
C66 O8 Na2 119.9(4) . . ?
C42 O9 C47 114.4(5) . . ?
C42 O9 Na2 122.5(3) . . ?
C47 O9 Na2 103.4(3) . . ?
C49 O10 C48 117.8(5) . . ?
C49 O10 Na2 123.4(4) . . ?
C48 O10 Na2 117.0(4) . . ?
C50 O11 C55 115.1(5) . . ?
C50 O11 Na2 118.3(4) . . ?
C55 O11 Na2 112.9(4) . . ?
C56 O12 C57 114.1(5) . . ?
C56 O12 Na2 114.5(4) . . ?
C57 O12 Na2 114.9(4) . . ?
C59 O13 C58 113.3(5) . . ?
C59 O13 Na2 121.7(4) . . ?
C58 O13 Na2 102.8(3) . . ?
C60 O14 C65 117.5(5) . . ?
C60 O14 Na2 117.5(3) . . ?
C65 O14 Na2 103.9(3) . . ?
O1 C1 C6 125.3(6) . . ?
O1 C1 C2 115.0(5) . . ?
C6 C1 C2 119.7(6) . . ?
C3 C2 C1 120.8(6) . . ?
C3 C2 O2 122.4(5) . . ?
C1 C2 O2 116.7(5) . . ?
C2 C3 C4 119.2(6) . . ?
C5 C4 C3 119.3(7) . . ?
C6 C5 C4 121.2(6) . . ?
C5 C6 C1 119.8(6) . . ?
O2 C7 C8 110.4(5) . . ?
O3 C8 C7 106.9(5) . . ?
O3 C9 C14 126.2(6) . . ?
O3 C9 C10 114.9(6) . . ?
C14 C9 C10 118.9(6) . . ?
C11 C10 O4 123.7(6) . . ?
C11 C10 C9 118.9(6) . . ?
O4 C10 C9 117.3(6) . . ?
C10 C11 C12 120.6(7) . . ?
C13 C12 C11 121.9(7) . . ?
C12 C13 C14 117.5(6) . . ?
C12 C13 C27 123.7(6) . . ?
C14 C13 C27 118.8(6) . . ?
C9 C14 C13 122.2(6) . . ?
O4 C15 C16 108.1(6) . . ?
O5 C16 C15 108.5(6) . . ?
O5 C17 C18 108.1(6) . . ?
O6 C18 C17 111.3(5) . . ?
O6 C19 C24 121.7(6) . . ?
O6 C19 C20 119.2(6) . . ?
C24 C19 C20 119.1(6) . . ?
O7 C20 C21 124.1(6) . . ?
O7 C20 C19 115.8(5) . . ?
C21 C20 C19 119.9(6) . . ?
C22 C21 C20 121.4(6) . . ?
C23 C22 C21 117.7(6) . . ?
C23 C22 C31A 121.1(6) . . ?
C21 C22 C31A 121.2(6) . . ?
C23 C22 C31 121.1(6) . . ?
C21 C22 C31 121.2(6) . . ?
C22 C23 C24 121.9(7) . . ?
C19 C24 C23 120.0(6) . . ?
O7 C25 C26 111.1(5) . . ?
O1 C26 C25 106.6(5) . . ?
C30 C27 C29 111.0(7) . . ?
C30 C27 C13 112.4(6) . . ?
C29 C27 C13 111.7(6) . . ?
C30 C27 C28 107.2(6) . . ?
C29 C27 C28 107.0(6) . . ?
C13 C27 C28 107.3(6) . . ?
C32A C31 C34A 110.2(11) . . ?
C32A C31 C22 111.3(9) . . ?
C34A C31 C22 109.6(8) . . ?
C32A C31 C33A 111.0(10) . . ?
C34A C31 C33A 109.2(10) . . ?
C22 C31 C33A 105.4(7) . . ?
C33B C31A C22 112.1(9) . . ?
C33B C31A C32B 110.1(11) . . ?
C22 C31A C32B 113.8(8) . . ?
C33B C31A C34B 107.5(11) . . ?
C22 C31A C34B 109.9(8) . . ?
C32B C31A C34B 102.9(10) . . ?
O8 C41 C42 115.9(5) . . ?
O8 C41 C46 124.9(6) . . ?
C42 C41 C46 119.2(6) . . ?
C41 C42 O9 117.0(6) . . ?
C41 C42 C43 121.0(6) . . ?
O9 C42 C43 122.0(5) . . ?
C44 C43 C42 119.1(6) . . ?
C45 C44 C43 120.4(7) . . ?
C44 C45 C46 120.8(6) . . ?
C45 C46 C41 119.6(6) . . ?
O9 C47 C48 110.9(5) . . ?
O10 C48 C47 107.6(5) . . ?
O10 C49 C54 125.1(6) . . ?
O10 C49 C50 115.1(6) . . ?
C54 C49 C50 119.8(6) . . ?
C51 C50 O11 123.6(6) . . ?
C51 C50 C49 119.2(6) . . ?
O11 C50 C49 117.2(6) . . ?
C50 C51 C52 120.4(7) . . ?
C53 C52 C51 121.6(7) . . ?
C52 C53 C54 117.7(6) . . ?
C52 C53 C67 122.6(6) . . ?
C54 C53 C67 119.6(6) . . ?
C49 C54 C53 121.2(6) . . ?
O11 C55 C56 107.4(5) . . ?
O12 C56 C55 108.2(6) . . ?
O12 C57 C58 108.0(6) . . ?
O13 C58 C57 110.1(5) . . ?
O13 C58 Na2 50.4(3) . . ?
C57 C58 Na2 83.3(4) . . ?
O13 C59 C64 122.1(6) . . ?
O13 C59 C60 118.7(6) . . ?
C64 C59 C60 119.0(6) . . ?
O14 C60 C59 116.1(5) . . ?
O14 C60 C61 123.6(6) . . ?
C59 C60 C61 120.0(6) . . ?
C62 C61 C60 121.3(6) . . ?
C63 C62 C61 117.7(6) . . ?
C63 C62 C71 120.2(6) . . ?
C61 C62 C71 122.1(6) . . ?
C62 C63 C64 122.3(7) . . ?
C63 C64 C59 119.7(6) . . ?
O14 C65 C66 111.4(5) . . ?
O8 C66 C65 106.7(5) . . ?
C70 C67 C69 110.5(7) . . ?
C70 C67 C53 111.7(6) . . ?
C69 C67 C53 112.3(6) . . ?
C70 C67 C68 107.3(6) . . ?
C69 C67 C68 107.6(6) . . ?
C53 C67 C68 107.1(6) . . ?
C74 C71 C73 107.7(7) . . ?
C74 C71 C72 109.4(7) . . ?
C73 C71 C72 108.1(7) . . ?
C74 C71 C62 113.2(6) . . ?
C73 C71 C62 109.0(6) . . ?
C72 C71 C62 109.3(6) . . ?
C77 C75 C76 117.7(10) . . ?
O23B C75 O23A 117.7(10) . . ?
C77 C75 C79 107.1(11) . . ?
C76 C75 C79 106.8(11) . . ?
C77 C75 C78 106.4(9) . . ?
C76 C75 C78 113.7(9) . . ?
C79 C75 C78 104.3(11) . . ?

loop_
_geom_bond_atom_site_label_1
_geom_bond_atom_site_label_2
_geom_bond_distance
_geom_bond_site_symmetry_2
_geom_bond_publ_flag
Re1A O18A 1.683(7) . ?
Re1A O16A 1.694(6) . ?
Re1A O15A 1.714(6) . ?
Re1A O17A 1.738(6) . ?
O15A Na1 2.423(7) . ?
Re1B O16B 1.66(2) . ?
Re1B O18B 1.68(2) . ?
Re1B O15B 1.70(2) . ?
Re1B O17B 1.80(2) . ?
O15B Na1 2.70(3) . ?
Re2 O19 1.702(5) . ?
Re2 O22 1.716(6) . ?
Re2 O21 1.722(5) . ?
Re2 O20 1.725(5) . ?
O19 Na2 2.516(5) . ?
Na1 O5 2.462(5) . ?
Na1 O2 2.502(5) . ?
Na1 O3 2.511(5) . ?
Na1 O6 2.521(5) . ?
Na1 O1 2.566(5) . ?
Na1 O4 2.592(5) . ?
Na1 O7 2.630(5) . ?
Na2 O10 2.432(5) . ?
Na2 O12 2.450(5) . ?
Na2 O13 2.473(5) . ?
Na2 O9 2.498(5) . ?
Na2 O11 2.526(5) . ?
Na2 O8 2.555(5) . ?
Na2 O14 2.603(5) . ?
O1 C1 1.362(8) . ?
O1 C26 1.447(7) . ?
O2 C2 1.397(7) . ?
O2 C7 1.429(7) . ?
O3 C9 1.359(7) . ?
O3 C8 1.440(7) . ?
O4 C10 1.383(8) . ?
O4 C15 1.435(8) . ?
O5 C16 1.405(8) . ?
O5 C17 1.410(8) . ?
O6 C19 1.382(7) . ?
O6 C18 1.436(7) . ?
O7 C20 1.383(8) . ?
O7 C25 1.441(7) . ?
O8 C41 1.362(8) . ?
O8 C66 1.439(7) . ?
O9 C42 1.392(7) . ?
O9 C47 1.439(7) . ?
O10 C49 1.369(7) . ?
O10 C48 1.446(7) . ?
O11 C50 1.394(7) . ?
O11 C55 1.426(8) . ?
O12 C56 1.400(8) . ?
O12 C57 1.421(8) . ?
O13 C59 1.389(7) . ?
O13 C58 1.447(7) . ?
O14 C60 1.389(7) . ?
O14 C65 1.445(7) . ?
C1 C6 1.384(9) . ?
C1 C2 1.391(8) . ?
C2 C3 1.379(9) . ?
C3 C4 1.402(9) . ?
C4 C5 1.385(9) . ?
C5 C6 1.373(10) . ?
C7 C8 1.499(9) . ?
C9 C14 1.382(9) . ?
C9 C10 1.419(9) . ?
C10 C11 1.382(9) . ?
C11 C12 1.382(10) . ?
C12 C13 1.378(9) . ?
C13 C14 1.399(9) . ?
C13 C27 1.533(10) . ?
C15 C16 1.488(10) . ?
C17 C18 1.492(10) . ?
C19 C24 1.383(9) . ?
C19 C20 1.399(9) . ?
C20 C21 1.394(8) . ?
C21 C22 1.388(9) . ?
C22 C23 1.386(9) . ?
C22 C31A 1.543(9) . ?
C22 C31 1.543(9) . ?
C23 C24 1.389(9) . ?
C25 C26 1.511(9) . ?
C27 C30 1.507(9) . ?
C27 C29 1.529(11) . ?
C27 C28 1.567(10) . ?
C31 C32A 1.454(14) . ?
C31 C34A 1.511(14) . ?
C31 C33A 1.567(13) . ?
C31A C33B 1.49(2) . ?
C31A C32B 1.546(14) . ?
C31A C34B 1.58(2) . ?
C41 C42 1.387(8) . ?
C41 C46 1.391(9) . ?
C42 C43 1.390(9) . ?
C43 C44 1.381(9) . ?
C44 C45 1.373(9) . ?
C45 C46 1.385(10) . ?
C47 C48 1.485(9) . ?
C49 C54 1.382(9) . ?
C49 C50 1.400(9) . ?
C50 C51 1.374(9) . ?
C51 C52 1.386(9) . ?
C52 C53 1.379(9) . ?
C53 C54 1.401(9) . ?
C53 C67 1.545(10) . ?
C55 C56 1.509(10) . ?
C57 C58 1.506(10) . ?
C59 C64 1.388(9) . ?
C59 C60 1.392(9) . ?
C60 C61 1.396(8) . ?
C61 C62 1.385(9) . ?
C62 C63 1.379(9) . ?
C62 C71 1.536(9) . ?
C63 C64 1.386(9) . ?
C65 C66 1.499(9) . ?
C67 C70 1.499(9) . ?
C67 C69 1.527(11) . ?
C67 C68 1.551(10) . ?
C71 C74 1.512(10) . ?
C71 C73 1.528(11) . ?
C71 C72 1.534(11) . ?
C75 O23B 1.394(12) . ?
C75 C77 1.394(12) . ?
C75 C76 1.399(13) . ?
C75 O23A 1.399(13) . ?
C75 C79 1.46(2) . ?
C75 C78 1.495(13) . ?
